data_7014652
loop_
_publ_author_name
'Nomura, Mitsushiro'

_publ_section_title
;
 Organometallic dithiolene complexes of the group 8-10 metals:
 Reactivities, structures and electrochemical behavior.
;
_journal_issue 10
_journal_name_full 'Dalton transactions (Cambridge, England : 2003)'
_journal_page_first 2112
_journal_page_last 2140
_journal_paper_doi 10.1039/c0dt01025a
_journal_volume 40
_journal_year 2011
_chemical_formula_moiety 'C20 H22 Co2 O4 Se4 '
_chemical_formula_sum 'C20 H22 Co2 O4 Se4'
_chemical_formula_weight 760.1
_space_group_IT_number 14
_symmetry_cell_setting monoclinic
_symmetry_Int_Tables_number 14
_symmetry_space_group_name_Hall '-P 2ybc'
_symmetry_space_group_name_H-M 'P 1 21/c 1'
_cell_angle_alpha 90.0000
_cell_angle_beta 92.9843(9)
_cell_angle_gamma 90.0000
_cell_formula_units_Z 2
_cell_length_a 8.7712(4)
_cell_length_b 8.1571(4)
_cell_length_c 16.3244(9)
_cell_measurement_reflns_used 3016
_cell_measurement_temperature 298.1
_cell_measurement_theta_max 27.5
_cell_measurement_theta_min 3.3
_cell_volume 1166.39(10)
_computing_cell_refinement CrystalClear
_computing_data_collection CrystalClear
_computing_data_reduction CrystalStructure
_computing_publication_material 'CrystalStructure 3.8'
_computing_structure_refinement CRYSTALS
_computing_structure_solution SIR92
_diffrn_ambient_temperature 293(2)
_diffrn_detector_area_resol_mean 7.31
_diffrn_measured_fraction_theta_full 0.982
_diffrn_measured_fraction_theta_max 0.982
_diffrn_measurement_device_type 'Rigaku Mercury'
_diffrn_measurement_method \w
_diffrn_radiation_type 'Mo K\a'
_diffrn_radiation_wavelength 0.71070
_diffrn_reflns_av_R_equivalents 0.031
_diffrn_reflns_limit_h_max 11
_diffrn_reflns_limit_h_min -11
_diffrn_reflns_limit_k_max 10
_diffrn_reflns_limit_k_min -10
_diffrn_reflns_limit_l_max 20
_diffrn_reflns_limit_l_min -19
_diffrn_reflns_number 8870
_diffrn_reflns_theta_full 27.48
_diffrn_reflns_theta_max 27.48
_exptl_absorpt_coefficient_mu 7.685
_exptl_absorpt_correction_T_max 0.681
_exptl_absorpt_correction_T_min 0.517
_exptl_absorpt_correction_type multi-scan
_exptl_absorpt_process_details 'Jacobson, R. (1998) Private communication'
_exptl_crystal_colour purple
_exptl_crystal_density_diffrn 2.164
_exptl_crystal_density_method 'not measured'
_exptl_crystal_description block
_exptl_crystal_F_000 696.00
_exptl_crystal_size_max 0.13
_exptl_crystal_size_mid 0.10
_exptl_crystal_size_min 0.05
_refine_diff_density_max 0.62
_refine_diff_density_min -0.45
_refine_ls_extinction_method none
_refine_ls_goodness_of_fit_ref 1.004
_refine_ls_hydrogen_treatment refall
_refine_ls_number_parameters 147
_refine_ls_number_reflns 1976
_refine_ls_R_factor_gt 0.0244
_refine_ls_shift/su_max 0.0000
_refine_ls_structure_factor_coef Fsqd
_refine_ls_weighting_details 'w = 1/[0.0010Fo^2^ + 0.1000\s(Fo^2^) + 0.5000]/(4Fo^2^)'
_refine_ls_weighting_scheme calc
_refine_ls_wR_factor_ref 0.0725
_reflns_number_gt 1968
_reflns_number_total 2631
_reflns_threshold_expression F^2^>2.0\s(F^2^)
_cod_data_source_file C0DT01025A.TXT
_cod_data_source_block '__CpCo(Se2C2(H,COOMe))_dimer'
_cod_original_formula_sum 'C20 H22 Co2 O4 Se4 '
_cod_database_code 7014652

loop_
_symmetry_equiv_pos_site_id
_symmetry_equiv_pos_as_xyz
1 +X,+Y,+Z
2 -X,1/2+Y,1/2-Z
3 -X,-Y,-Z
4 +X,1/2-Y,1/2+Z

loop_
_atom_site_label
_atom_site_type_symbol
_atom_site_fract_x
_atom_site_fract_y
_atom_site_fract_z
_atom_site_U_iso_or_equiv
_atom_site_adp_type
_atom_site_occupancy
_atom_site_symmetry_multiplicity
_atom_site_calc_flag
_atom_site_refinement_flags
_atom_site_disorder_assembly
_atom_site_disorder_group
Se(1) Se 0.53637(3) 0.11083(4) 0.42034(2) 0.03055(8) Uani 1.00 1 d . . .
Se(2) Se 0.74959(4) -0.22026(5) 0.46755(2) 0.04197(10) Uani 1.00 1 d . . .
Co(1) Co 0.48632(5) -0.16939(5) 0.43834(3) 0.03081(11) Uani 1.00 1 d . . .
O(1) O 0.7518(3) 0.3814(3) 0.36112(19) 0.0536(8) Uani 1.00 1 d . . .
O(2) O 0.9570(3) 0.2258(3) 0.34073(19) 0.0519(7) Uani 1.00 1 d . . .
C(1) C 0.7520(3) 0.1019(4) 0.4019(2) 0.0349(8) Uani 1.00 1 d . . .
C(2) C 0.8323(3) -0.0321(4) 0.4235(2) 0.0388(8) Uani 1.00 1 d . . .
C(3) C 0.8163(4) 0.2517(4) 0.3668(2) 0.0401(9) Uani 1.00 1 d . . .
C(4) C 1.0361(5) 0.3694(5) 0.3107(3) 0.0591(12) Uani 1.00 1 d . . .
C(5) C 1.1831(5) 0.3129(6) 0.2814(3) 0.0656(14) Uani 1.00 1 d . . .
C(6) C 0.3173(7) -0.3427(8) 0.4318(3) 0.0822(19) Uani 1.00 1 d . . .
C(7) C 0.2703(6) -0.2052(10) 0.3923(6) 0.107(2) Uani 1.00 1 d . . .
C(8) C 0.3661(12) -0.1833(7) 0.3275(4) 0.116(2) Uani 1.00 1 d . . .
C(9) C 0.4687(7) -0.3095(9) 0.3323(3) 0.095(2) Uani 1.00 1 d . . .
C(10) C 0.4360(6) -0.4044(6) 0.3963(3) 0.0742(16) Uani 1.00 1 d . . .
H(1) H 0.9389 -0.0302 0.4157 0.047 Uiso 1.00 1 c R . .
H(2) H 0.9769 0.4188 0.2670 0.071 Uiso 1.00 1 c R . .
H(3) H 1.0541 0.4469 0.3536 0.072 Uiso 1.00 1 c R . .
H(4) H 1.2589 0.3156 0.3251 0.079 Uiso 1.00 1 c R . .
H(5) H 1.2146 0.3794 0.2376 0.079 Uiso 1.00 1 c R . .
H(6) H 1.1696 0.2033 0.2627 0.079 Uiso 1.00 1 c R . .
H(7) H 0.2752 -0.3902 0.4787 0.099 Uiso 1.00 1 c R . .
H(8) H 0.1840 -0.1437 0.4070 0.126 Uiso 1.00 1 c R . .
H(9) H 0.3528 -0.0982 0.2881 0.135 Uiso 1.00 1 c R . .
H(10) H 0.5462 -0.3243 0.2944 0.115 Uiso 1.00 1 c R . .
H(11) H 0.4911 -0.5008 0.4116 0.088 Uiso 1.00 1 c R . .

loop_
_atom_site_aniso_label
_atom_site_aniso_U_11
_atom_site_aniso_U_22
_atom_site_aniso_U_33
_atom_site_aniso_U_12
_atom_site_aniso_U_13
_atom_site_aniso_U_23
Se(1) 0.02978(17) 0.03057(17) 0.03139(18) 0.00081(11) 0.00232(12) 0.00093(11)
Se(2) 0.0355(2) 0.0381(2) 0.0526(2) 0.00650(14) 0.00470(15) 0.00773(15)
Co(1) 0.0313(2) 0.0293(2) 0.0319(2) -0.00083(16) 0.00210(16) -0.00267(16)
O(1) 0.0531(16) 0.0405(15) 0.0688(18) 0.0017(11) 0.0184(14) 0.0028(12)
O(2) 0.0376(13) 0.0476(14) 0.0722(18) -0.0045(11) 0.0197(12) 0.0080(13)
C(1) 0.0306(15) 0.0381(17) 0.0365(16) -0.0010(12) 0.0062(12) -0.0029(13)
C(2) 0.0292(15) 0.044(2) 0.0442(17) 0.0021(13) 0.0077(13) -0.0006(14)
C(3) 0.0406(17) 0.0391(19) 0.0410(18) -0.0037(14) 0.0062(14) -0.0018(14)
C(4) 0.048(2) 0.053(2) 0.077(2) -0.0137(18) 0.014(2) 0.015(2)
C(5) 0.049(2) 0.089(3) 0.060(2) -0.017(2) 0.0133(19) 0.021(2)
C(6) 0.087(4) 0.109(4) 0.053(2) -0.063(3) 0.015(2) -0.023(2)
C(7) 0.049(2) 0.114(5) 0.151(6) 0.033(3) -0.054(3) -0.092(5)
C(8) 0.205(8) 0.060(3) 0.072(3) -0.050(4) -0.089(5) 0.018(2)
C(9) 0.089(4) 0.130(5) 0.068(3) -0.056(4) 0.035(3) -0.067(3)
C(10) 0.089(3) 0.038(2) 0.092(3) -0.003(2) -0.027(3) -0.021(2)

loop_
_atom_type_symbol
_atom_type_description
_atom_type_scat_dispersion_real
_atom_type_scat_dispersion_imag
_atom_type_scat_source
C C 0.003 0.002
;
International Tables for Crystallography
(1992, Vol. C, Tables 4.2.6.8 and 6.1.1.4)
;
H H 0.000 0.000
;
International Tables for Crystallography
(1992, Vol. C, Table 6.1.1.4)
;
Co Co 0.349 0.972
;
International Tables for Crystallography
(1992, Vol. C, Tables 4.2.6.8 and 6.1.1.4)
;
O O 0.011 0.006
;
International Tables for Crystallography
(1992, Vol. C, Tables 4.2.6.8 and 6.1.1.4)
;
Se Se -0.093 2.226
;
International Tables for Crystallography
(1992, Vol. C, Tables 4.2.6.8 and 6.1.1.4)
;

loop_
_geom_angle_atom_site_label_1
_geom_angle_atom_site_label_2
_geom_angle_atom_site_label_3
_geom_angle
_geom_angle_publ_flag
_geom_angle_site_symmetry_1
_geom_angle_site_symmetry_2
_geom_angle_site_symmetry_3
Co(1) Se(1) Co(1) 92.784(19) yes . . 3_656
Co(1) Se(1) C(1) 100.00(10) yes . . .
Co(1) Se(1) C(1) 106.92(9) yes 3_656 . .
Co(1) Se(2) C(2) 99.99(10) yes . . .
Se(1) Co(1) Se(1) 87.216(18) yes . . 3_656
Se(1) Co(1) Se(2) 90.519(18) yes . . .
Se(1) Co(1) C(6) 143.61(18) yes . . .
Se(1) Co(1) C(7) 105.8(2) yes . . .
Se(1) Co(1) C(8) 91.98(18) yes . . .
Se(1) Co(1) C(9) 116.0(2) yes . . .
Se(1) Co(1) C(10) 153.53(16) yes . . .
Se(1) Co(1) Se(2) 88.270(18) yes 3_656 . .
Se(1) Co(1) C(6) 95.33(15) yes 3_656 . .
Se(1) Co(1) C(7) 105.4(2) yes 3_656 . .
Se(1) Co(1) C(8) 143.5(2) yes 3_656 . .
Se(1) Co(1) C(9) 156.30(19) yes 3_656 . .
Se(1) Co(1) C(10) 118.68(16) yes 3_656 . .
Se(2) Co(1) C(6) 125.80(19) yes . . .
Se(2) Co(1) C(7) 159.0(2) yes . . .
Se(2) Co(1) C(8) 128.3(2) yes . . .
Se(2) Co(1) C(9) 95.79(17) yes . . .
Se(2) Co(1) C(10) 95.34(16) yes . . .
C(6) Co(1) C(7) 38.7(2) yes . . .
C(6) Co(1) C(8) 65.0(2) yes . . .
C(6) Co(1) C(9) 63.5(2) yes . . .
C(6) Co(1) C(10) 37.2(2) yes . . .
C(7) Co(1) C(8) 40.1(3) yes . . .
C(7) Co(1) C(9) 65.3(3) yes . . .
C(7) Co(1) C(10) 64.2(2) yes . . .
C(8) Co(1) C(9) 38.7(2) yes . . .
C(8) Co(1) C(10) 64.3(2) yes . . .
C(9) Co(1) C(10) 37.8(2) yes . . .
C(3) O(2) C(4) 116.1(3) yes . . .
Se(1) C(1) C(2) 119.8(2) yes . . .
Se(1) C(1) C(3) 115.2(2) yes . . .
C(2) C(1) C(3) 124.9(3) yes . . .
Se(2) C(2) C(1) 124.4(2) yes . . .
O(1) C(3) O(2) 123.5(3) yes . . .
O(1) C(3) C(1) 124.9(3) yes . . .
O(2) C(3) C(1) 111.6(2) yes . . .
O(2) C(4) C(5) 107.3(3) yes . . .
Co(1) C(6) C(7) 69.7(4) yes . . .
Co(1) C(6) C(10) 72.6(3) yes . . .
C(7) C(6) C(10) 109.7(5) yes . . .
Co(1) C(7) C(6) 71.6(3) yes . . .
Co(1) C(7) C(8) 71.0(4) yes . . .
C(6) C(7) C(8) 106.7(6) yes . . .
Co(1) C(8) C(7) 68.9(4) yes . . .
Co(1) C(8) C(9) 71.6(4) yes . . .
C(7) C(8) C(9) 106.3(6) yes . . .
Co(1) C(9) C(8) 69.7(4) yes . . .
Co(1) C(9) C(10) 71.2(3) yes . . .
C(8) C(9) C(10) 108.1(6) yes . . .
Co(1) C(10) C(6) 70.2(3) yes . . .
Co(1) C(10) C(9) 71.0(3) yes . . .
C(6) C(10) C(9) 109.1(5) yes . . .
Se(2) C(2) H(1) 118.1 no . . .
C(1) C(2) H(1) 117.4 no . . .
O(2) C(4) H(2) 110.0 no . . .
O(2) C(4) H(3) 110.5 no . . .
C(5) C(4) H(2) 110.0 no . . .
C(5) C(4) H(3) 109.5 no . . .
H(2) C(4) H(3) 109.5 no . . .
C(4) C(5) H(4) 109.7 no . . .
C(4) C(5) H(5) 111.1 no . . .
C(4) C(5) H(6) 107.5 no . . .
H(4) C(5) H(5) 109.5 no . . .
H(4) C(5) H(6) 109.5 no . . .
H(5) C(5) H(6) 109.5 no . . .
Co(1) C(6) H(7) 123.4 no . . .
C(7) C(6) H(7) 127.1 no . . .
C(10) C(6) H(7) 123.2 no . . .
Co(1) C(7) H(8) 125.0 no . . .
C(6) C(7) H(8) 123.2 no . . .
C(8) C(7) H(8) 130.0 no . . .
Co(1) C(8) H(9) 126.6 no . . .
C(7) C(8) H(9) 123.3 no . . .
C(9) C(8) H(9) 130.3 no . . .
Co(1) C(9) H(10) 126.1 no . . .
C(8) C(9) H(10) 123.3 no . . .
C(10) C(9) H(10) 128.5 no . . .
Co(1) C(10) H(11) 125.5 no . . .
C(6) C(10) H(11) 127.2 no . . .
C(9) C(10) H(11) 123.7 no . . .

loop_
_geom_bond_atom_site_label_1
_geom_bond_atom_site_label_2
_geom_bond_distance
_geom_bond_publ_flag
_geom_bond_site_symmetry_1
_geom_bond_site_symmetry_2
Se(1) Co(1) 2.3489(5) yes . .
Se(1) Co(1) 2.3744(5) yes . 3_656
Se(1) C(1) 1.932(3) yes . .
Se(2) Co(1) 2.3701(5) yes . .
Se(2) C(2) 1.859(3) yes . .
Co(1) C(6) 2.047(6) yes . .
Co(1) C(7) 2.023(6) yes . .
Co(1) C(8) 2.049(7) yes . .
Co(1) C(9) 2.073(6) yes . .
Co(1) C(10) 2.076(5) yes . .
O(1) C(3) 1.200(4) yes . .
O(2) C(3) 1.344(4) yes . .
O(2) C(4) 1.459(5) yes . .
C(1) C(2) 1.337(4) yes . .
C(1) C(3) 1.475(4) yes . .
C(4) C(5) 1.472(6) yes . .
C(6) C(7) 1.347(10) yes . .
C(6) C(10) 1.317(8) yes . .
C(7) C(8) 1.395(12) yes . .
C(8) C(9) 1.367(11) yes . .
C(9) C(10) 1.343(8) yes . .
C(2) H(1) 0.950 no . .
C(4) H(2) 0.950 no . .
C(4) H(3) 0.950 no . .
C(5) H(4) 0.950 no . .
C(5) H(5) 0.950 no . .
C(5) H(6) 0.950 no . .
C(6) H(7) 0.950 no . .
C(7) H(8) 0.950 no . .
C(8) H(9) 0.950 no . .
C(9) H(10) 0.950 no . .
C(10) H(11) 0.950 no . .

loop_
_geom_contact_atom_site_label_1
_geom_contact_atom_site_label_2
_geom_contact_distance
_geom_contact_publ_flag
_geom_contact_site_symmetry_1
_geom_contact_site_symmetry_2
O(1) C(8) 3.240(7) ? . 2_655
O(1) C(9) 3.553(7) ? . 1_565
O(1) C(10) 3.350(6) ? . 1_565
C(2) C(5) 3.571(6) ? . 2_745
C(3) C(8) 3.518(8) ? . 2_655
C(5) C(2) 3.571(6) ? . 2_755
C(8) O(1) 3.240(7) ? . 2_645
C(8) C(3) 3.518(8) ? . 2_645
C(9) O(1) 3.553(7) ? . 1_545
C(10) O(1) 3.350(6) ? . 1_545
Se(1) H(4) 3.277 ? . 1_455
Se(1) H(10) 3.582 ? . 2_655
Se(1) H(11) 3.195 ? . 1_565
Se(2) H(4) 3.477 ? . 3_756
Se(2) H(5) 3.476 ? . 2_745
Se(2) H(7) 3.307 ? . 3_646
O(1) H(6) 3.406 ? . 2_755
O(1) H(9) 2.563 ? . 2_655
O(1) H(10) 3.162 ? . 1_565
O(1) H(11) 2.651 ? . 1_565
O(2) H(2) 3.131 ? . 2_745
O(2) H(5) 3.417 ? . 2_745
C(1) H(5) 2.938 ? . 2_745
C(2) H(1) 3.261 ? . 3_756
C(2) H(5) 2.736 ? . 2_745
C(2) H(8) 3.240 ? . 1_655
C(3) H(5) 3.486 ? . 2_745
C(3) H(9) 3.115 ? . 2_655
C(3) H(11) 3.600 ? . 1_565
C(4) H(6) 3.448 ? . 2_755
C(5) H(1) 3.574 ? . 2_755
C(5) H(2) 3.579 ? . 2_745
C(5) H(10) 2.954 ? . 2_755
C(6) H(3) 3.099 ? . 1_445
C(6) H(4) 3.312 ? . 1_445
C(6) H(11) 3.247 ? . 3_646
C(7) H(1) 3.279 ? . 1_455
C(7) H(2) 3.451 ? . 2_645
C(7) H(3) 3.453 ? . 1_445
C(8) H(2) 3.413 ? . 2_645
C(9) H(4) 3.568 ? . 1_445
C(9) H(5) 3.424 ? . 2_745
C(9) H(9) 3.490 ? . 2_645
C(10) H(3) 3.596 ? . 1_445
C(10) H(4) 2.965 ? . 1_445
C(10) H(7) 3.585 ? . 3_646
C(10) H(11) 3.261 ? . 3_646
H(1) C(2) 3.261 ? . 3_756
H(1) C(5) 3.574 ? . 2_745
H(1) C(7) 3.279 ? . 1_655
H(1) H(1) 2.943 ? . 3_756
H(1) H(2) 3.137 ? . 2_745
H(1) H(5) 2.874 ? . 2_745
H(1) H(8) 2.351 ? . 1_655
H(2) O(2) 3.131 ? . 2_755
H(2) C(5) 3.579 ? . 2_755
H(2) C(7) 3.451 ? . 2_655
H(2) C(8) 3.413 ? . 2_655
H(2) H(1) 3.137 ? . 2_755
H(2) H(6) 2.684 ? . 2_755
H(2) H(8) 3.148 ? . 2_655
H(2) H(9) 2.987 ? . 2_655
H(3) C(6) 3.099 ? . 1_665
H(3) C(7) 3.453 ? . 1_665
H(3) C(10) 3.596 ? . 1_665
H(3) H(6) 3.382 ? . 2_755
H(3) H(7) 3.047 ? . 1_665
H(4) Se(1) 3.277 ? . 1_655
H(4) Se(2) 3.477 ? . 3_756
H(4) C(6) 3.312 ? . 1_665
H(4) C(9) 3.568 ? . 1_665
H(4) C(10) 2.965 ? . 1_665
H(4) H(7) 3.467 ? . 1_665
H(4) H(9) 3.534 ? . 1_655
H(4) H(10) 2.895 ? . 2_755
H(4) H(11) 2.844 ? . 1_665
H(5) Se(2) 3.476 ? . 2_755
H(5) O(2) 3.417 ? . 2_755
H(5) C(1) 2.938 ? . 2_755
H(5) C(2) 2.736 ? . 2_755
H(5) C(3) 3.486 ? . 2_755
H(5) C(9) 3.424 ? . 2_755
H(5) H(1) 2.874 ? . 2_755
H(5) H(10) 2.748 ? . 2_755
H(6) O(1) 3.406 ? . 2_745
H(6) C(4) 3.448 ? . 2_745
H(6) H(2) 2.684 ? . 2_745
H(6) H(3) 3.382 ? . 2_745
H(6) H(9) 2.955 ? . 1_655
H(6) H(10) 2.717 ? . 2_755
H(7) Se(2) 3.307 ? . 3_646
H(7) C(10) 3.585 ? . 3_646
H(7) H(3) 3.047 ? . 1_445
H(7) H(4) 3.467 ? . 1_445
H(7) H(11) 2.796 ? . 3_646
H(8) C(2) 3.240 ? . 1_455
H(8) H(1) 2.351 ? . 1_455
H(8) H(2) 3.148 ? . 2_645
H(9) O(1) 2.563 ? . 2_645
H(9) C(3) 3.115 ? . 2_645
H(9) C(9) 3.490 ? . 2_655
H(9) H(2) 2.987 ? . 2_645
H(9) H(4) 3.534 ? . 1_455
H(9) H(6) 2.955 ? . 1_455
H(9) H(10) 2.777 ? . 2_655
H(10) Se(1) 3.582 ? . 2_645
H(10) O(1) 3.162 ? . 1_545
H(10) C(5) 2.954 ? . 2_745
H(10) H(4) 2.895 ? . 2_745
H(10) H(5) 2.748 ? . 2_745
H(10) H(6) 2.717 ? . 2_745
H(10) H(9) 2.777 ? . 2_645
H(11) Se(1) 3.195 ? . 1_545
H(11) O(1) 2.651 ? . 1_545
H(11) C(3) 3.600 ? . 1_545
H(11) C(6) 3.247 ? . 3_646
H(11) C(10) 3.261 ? . 3_646
H(11) H(4) 2.844 ? . 1_445
H(11) H(7) 2.796 ? . 3_646
H(11) H(11) 2.882 ? . 3_646

loop_
_geom_torsion_atom_site_label_1
_geom_torsion_atom_site_label_2
_geom_torsion_atom_site_label_3
_geom_torsion_atom_site_label_4
_geom_torsion
_geom_torsion_publ_flag
_geom_torsion_site_symmetry_1
_geom_torsion_site_symmetry_2
_geom_torsion_site_symmetry_3
_geom_torsion_site_symmetry_4
Co(1) Se(1) Co(1) Se(2) -90.604(18) ? . . 3_656 3_656
Co(1) Se(1) Co(1) C(6) 143.60(19) ? . . 3_656 3_656
Co(1) Se(1) Co(1) C(7) 105.6(2) ? . . 3_656 3_656
Co(1) Se(1) Co(1) C(8) 89.6(3) ? . . 3_656 3_656
Co(1) Se(1) Co(1) C(9) 168.9(4) ? . . 3_656 3_656
Co(1) Se(1) Co(1) C(10) 174.25(18) ? . . 3_656 3_656
Co(1) Se(1) Co(1) Se(2) -88.243(19) ? 3_656 . . .
Co(1) Se(1) Co(1) C(6) 95.2(2) ? 3_656 . . .
Co(1) Se(1) Co(1) C(7) 105.2(2) ? 3_656 . . .
Co(1) Se(1) Co(1) C(8) 143.4(2) ? 3_656 . . .
Co(1) Se(1) Co(1) C(9) 175.06(19) ? 3_656 . . .
Co(1) Se(1) Co(1) C(10) 168.6(3) ? 3_656 . . .
Co(1) Se(1) C(1) C(2) -17.6(2) ? . . . .
Co(1) Se(1) C(1) C(3) 164.6(2) ? . . . .
C(1) Se(1) Co(1) Se(1) 107.72(9) ? . . . 3_656
C(1) Se(1) Co(1) Se(2) 19.48(9) ? . . . .
C(1) Se(1) Co(1) C(6) -157.1(2) ? . . . .
C(1) Se(1) Co(1) C(7) -147.0(2) ? . . . .
C(1) Se(1) Co(1) C(8) -108.8(3) ? . . . .
C(1) Se(1) Co(1) C(9) -77.2(2) ? . . . .
C(1) Se(1) Co(1) C(10) -83.7(3) ? . . . .
Co(1) Se(1) C(1) C(2) 78.5(2) ? 3_656 . . .
Co(1) Se(1) C(1) C(3) -99.3(2) ? 3_656 . . .
C(1) Se(1) Co(1) Se(1) -101.33(10) ? . . 3_656 3_656
C(1) Se(1) Co(1) Se(2) 168.07(10) ? . . 3_656 3_656
C(1) Se(1) Co(1) C(6) 42.3(2) ? . . 3_656 3_656
C(1) Se(1) Co(1) C(7) 4.3(2) ? . . 3_656 3_656
C(1) Se(1) Co(1) C(8) -11.8(3) ? . . 3_656 3_656
C(1) Se(1) Co(1) C(9) 67.6(4) ? . . 3_656 3_656
C(1) Se(1) Co(1) C(10) 72.9(2) ? . . 3_656 3_656
Co(1) Se(2) C(2) C(1) 13.9(3) ? . . . .
C(2) Se(2) Co(1) Se(1) -18.68(11) ? . . . .
C(2) Se(2) Co(1) Se(1) -105.88(11) ? . . . 3_656
C(2) Se(2) Co(1) C(6) 158.8(2) ? . . . .
C(2) Se(2) Co(1) C(7) 122.6(7) ? . . . .
C(2) Se(2) Co(1) C(8) 74.2(2) ? . . . .
C(2) Se(2) Co(1) C(9) 97.5(2) ? . . . .
C(2) Se(2) Co(1) C(10) 135.5(2) ? . . . .
Se(1) Co(1) C(6) C(7) 15.6(5) ? . . . .
Se(1) Co(1) C(6) C(10) 135.1(3) ? . . . .
Se(1) Co(1) C(7) C(6) -170.5(3) ? . . . .
Se(1) Co(1) C(7) C(8) 73.7(4) ? . . . .
Se(1) Co(1) C(8) C(7) -112.4(4) ? . . . .
Se(1) Co(1) C(8) C(9) 131.2(4) ? . . . .
Se(1) Co(1) C(9) C(8) -56.9(5) ? . . . .
Se(1) Co(1) C(9) C(10) -175.3(3) ? . . . .
Se(1) Co(1) C(10) C(6) -110.0(4) ? . . . .
Se(1) Co(1) C(10) C(9) 9.5(6) ? . . . .
Se(1) Co(1) C(6) C(7) 108.1(4) ? 3_656 . . .
Se(1) Co(1) C(6) C(10) -132.4(3) ? 3_656 . . .
Se(1) Co(1) C(7) C(6) -79.0(4) ? 3_656 . . .
Se(1) Co(1) C(7) C(8) 165.2(3) ? 3_656 . . .
Se(1) Co(1) C(8) C(7) -24.4(5) ? 3_656 . . .
Se(1) Co(1) C(8) C(9) -140.9(3) ? 3_656 . . .
Se(1) Co(1) C(9) C(8) 110.8(5) ? 3_656 . . .
Se(1) Co(1) C(9) C(10) -7.7(6) ? 3_656 . . .
Se(1) Co(1) C(10) C(6) 57.0(3) ? 3_656 . . .
Se(1) Co(1) C(10) C(9) 176.5(3) ? 3_656 . . .
Se(2) Co(1) C(6) C(7) -160.2(4) ? . . . .
Se(2) Co(1) C(6) C(10) -40.6(3) ? . . . .
Se(2) Co(1) C(7) C(6) 50.0(9) ? . . . .
Se(2) Co(1) C(7) C(8) -65.7(8) ? . . . .
Se(2) Co(1) C(8) C(7) 155.4(3) ? . . . .
Se(2) Co(1) C(8) C(9) 38.9(5) ? . . . .
Se(2) Co(1) C(9) C(8) -150.3(4) ? . . . .
Se(2) Co(1) C(9) C(10) 91.3(3) ? . . . .
Se(2) Co(1) C(10) C(6) 147.9(3) ? . . . .
Se(2) Co(1) C(10) C(9) -92.6(3) ? . . . .
C(6) Co(1) C(7) C(8) -115.8(6) ? . . . .
C(7) Co(1) C(6) C(10) 119.5(5) ? . . . .
C(6) Co(1) C(8) C(7) 38.4(4) ? . . . .
C(6) Co(1) C(8) C(9) -78.1(4) ? . . . .
C(8) Co(1) C(6) C(7) -39.8(5) ? . . . .
C(8) Co(1) C(6) C(10) 79.8(4) ? . . . .
C(6) Co(1) C(9) C(8) 82.4(5) ? . . . .
C(6) Co(1) C(9) C(10) -36.1(3) ? . . . .
C(9) Co(1) C(6) C(7) -83.0(5) ? . . . .
C(9) Co(1) C(6) C(10) 36.6(3) ? . . . .
C(6) Co(1) C(10) C(9) 119.5(5) ? . . . .
C(10) Co(1) C(6) C(7) -119.5(5) ? . . . .
C(7) Co(1) C(8) C(9) -116.4(6) ? . . . .
C(8) Co(1) C(7) C(6) 115.8(6) ? . . . .
C(7) Co(1) C(9) C(8) 39.4(5) ? . . . .
C(7) Co(1) C(9) C(10) -79.1(4) ? . . . .
C(9) Co(1) C(7) C(6) 77.7(4) ? . . . .
C(9) Co(1) C(7) C(8) -38.1(4) ? . . . .
C(7) Co(1) C(10) C(6) -37.1(4) ? . . . .
C(7) Co(1) C(10) C(9) 82.4(4) ? . . . .
C(10) Co(1) C(7) C(6) 35.8(3) ? . . . .
C(10) Co(1) C(7) C(8) -80.0(4) ? . . . .
C(8) Co(1) C(9) C(10) -118.5(6) ? . . . .
C(9) Co(1) C(8) C(7) 116.4(6) ? . . . .
C(8) Co(1) C(10) C(6) -81.9(4) ? . . . .
C(8) Co(1) C(10) C(9) 37.6(4) ? . . . .
C(10) Co(1) C(8) C(7) 79.7(4) ? . . . .
C(10) Co(1) C(8) C(9) -36.7(4) ? . . . .
C(9) Co(1) C(10) C(6) -119.5(5) ? . . . .
C(10) Co(1) C(9) C(8) 118.5(6) ? . . . .
C(3) O(2) C(4) C(5) -177.0(3) ? . . . .
C(4) O(2) C(3) O(1) 5.2(5) ? . . . .
C(4) O(2) C(3) C(1) -175.3(3) ? . . . .
Se(1) C(1) C(2) Se(2) 2.5(4) ? . . . .
Se(1) C(1) C(3) O(1) 11.8(4) ? . . . .
Se(1) C(1) C(3) O(2) -167.6(2) ? . . . .
C(2) C(1) C(3) O(1) -165.9(3) ? . . . .
C(2) C(1) C(3) O(2) 14.7(4) ? . . . .
C(3) C(1) C(2) Se(2) -179.9(2) ? . . . .
Co(1) C(6) C(7) C(8) 62.7(5) ? . . . .
Co(1) C(6) C(10) C(9) -60.6(4) ? . . . .
C(7) C(6) C(10) Co(1) 60.1(5) ? . . . .
C(7) C(6) C(10) C(9) -0.5(7) ? . . . .
C(10) C(6) C(7) Co(1) -61.9(5) ? . . . .
C(10) C(6) C(7) C(8) 0.9(8) ? . . . .
Co(1) C(7) C(8) C(9) 62.3(5) ? . . . .
C(6) C(7) C(8) Co(1) -63.2(5) ? . . . .
C(6) C(7) C(8) C(9) -0.9(8) ? . . . .
Co(1) C(8) C(9) C(10) 61.2(4) ? . . . .
C(7) C(8) C(9) Co(1) -60.5(5) ? . . . .
C(7) C(8) C(9) C(10) 0.6(8) ? . . . .
Co(1) C(9) C(10) C(6) 60.1(4) ? . . . .
C(8) C(9) C(10) Co(1) -60.2(5) ? . . . .
C(8) C(9) C(10) C(6) -0.1(5) ? . . . .
